data_8106369
loop_
_publ_author_name
'Fu, Tao'
'Ma, Jin-Xia'
'Li, Qing-Lin'
'Wei, Ping'
'Zhao, Ji-Xing'
'Zhao, Li'

_publ_section_title
;
 Crystal structure of
 (E)-1-(4-(((E)-3,5-dichloro-2-hydroxybenzylidene)amino)phenyl)ethan-1-one
 O-methyl oxime, C16H14Cl2N2O2
;
_journal_issue 6
_journal_name_full 'Zeitschrift f\"ur Kristallographie - New Crystal Structures'
_journal_page_first 979
_journal_page_last 980
_journal_paper_doi 10.1515/ncrs-2017-0405
_journal_volume 233
_journal_year 2018
_chemical_formula_moiety 'C16 H14 Cl2 N2 O2'
_chemical_formula_sum 'C16 H14 Cl2 N2 O2'
_chemical_formula_weight 337.19
_space_group_crystal_system monoclinic
_space_group_IT_number 14
_space_group_name_Hall '-P 2ybc'
_space_group_name_H-M_alt 'P 1 21/c 1'
_atom_sites_solution_hydrogens geom
_atom_sites_solution_primary direct
_cell_angle_alpha 90
_cell_angle_beta 103.651(2)
_cell_angle_gamma 90
_cell_formula_units_Z 4
_cell_length_a 7.9157(6)
_cell_length_b 13.4533(8)
_cell_length_c 14.8459(10)
_cell_measurement_reflns_used 9713
_cell_measurement_temperature 296(2)
_cell_measurement_theta_max 28.58
_cell_measurement_theta_min 2.37
_cell_volume 1536.31(18)
_computing_cell_refinement 'Bruker SAINT'
_computing_data_collection 'Bruker APEX2'
_computing_data_reduction 'Bruker SAINT'
_computing_molecular_graphics 'Olex2 (Dolomanov et al., 2009)'
_computing_publication_material 'Olex2 (Dolomanov et al., 2009)'
_computing_structure_refinement 'ShelXL (Sheldrick, 2008)'
_computing_structure_solution 'ShelXS (Sheldrick, 2008)'
_diffrn_ambient_temperature 296.15
_diffrn_measured_fraction_theta_full 0.997
_diffrn_measured_fraction_theta_max 0.997
_diffrn_measurement_device_type 'Bruker P4'
_diffrn_measurement_method '\w scans'
_diffrn_radiation_monochromator graphite
_diffrn_radiation_type MoK\a
_diffrn_radiation_wavelength 0.71073
_diffrn_reflns_av_R_equivalents 0.0627
_diffrn_reflns_av_unetI/netI 0.0539
_diffrn_reflns_Laue_measured_fraction_full 0.997
_diffrn_reflns_Laue_measured_fraction_max 0.997
_diffrn_reflns_limit_h_max 9
_diffrn_reflns_limit_h_min -8
_diffrn_reflns_limit_k_max 16
_diffrn_reflns_limit_k_min -16
_diffrn_reflns_limit_l_max 14
_diffrn_reflns_limit_l_min -18
_diffrn_reflns_number 11991
_diffrn_reflns_point_group_measured_fraction_full 0.997
_diffrn_reflns_point_group_measured_fraction_max 0.997
_diffrn_reflns_theta_full 26.000
_diffrn_reflns_theta_max 26.495
_diffrn_reflns_theta_min 2.648
_exptl_absorpt_coefficient_mu 0.430
_exptl_absorpt_correction_type none
_exptl_crystal_density_diffrn 1.458
_exptl_crystal_description
;
;
_exptl_crystal_F_000 696
_exptl_crystal_size_max 0.22
_exptl_crystal_size_mid 0.18
_exptl_crystal_size_min 0.17
_refine_diff_density_max 0.347
_refine_diff_density_min -0.361
_refine_diff_density_rms 0.061
_refine_ls_extinction_coef .
_refine_ls_extinction_method none
_refine_ls_goodness_of_fit_ref 1.050
_refine_ls_hydrogen_treatment constr
_refine_ls_matrix_type full
_refine_ls_number_parameters 202
_refine_ls_number_reflns 3168
_refine_ls_number_restraints 0
_refine_ls_restrained_S_all 1.050
_refine_ls_R_factor_all 0.0482
_refine_ls_R_factor_gt 0.0410
_refine_ls_shift/su_max 0.000
_refine_ls_shift/su_mean 0.000
_refine_ls_structure_factor_coef Fsqd
_refine_ls_weighting_details 'w=1/[\s^2^(Fo^2^)+(0.0583P)^2^+0.5204P] where P=(Fo^2^+2Fc^2^)/3'
_refine_ls_weighting_scheme calc
_refine_ls_wR_factor_gt 0.1113
_refine_ls_wR_factor_ref 0.1162
_reflns_Friedel_coverage 0.000
_reflns_Friedel_fraction_full .
_reflns_Friedel_fraction_max .
_reflns_number_gt 2757
_reflns_number_total 3168
_reflns_threshold_expression 'I > 2\s(I)'
_cod_data_source_file suppl_ncrs-2017-0405_suppl.cif
_cod_data_source_block 1
_cod_database_code 8106369
_shelx_space_group_comment
;
The symmetry employed for this shelxl refinement is uniquely defined
by the following loop, which should always be used as a source of
symmetry information in preference to the above space-group names.
They are only intended as comments.
;
_shelx_estimated_absorpt_t_max 0.930
_shelx_estimated_absorpt_t_min 0.911
_olex2_refinement_description
;
1. Fixed Uiso
 At 1.2 times of:
  All C(H) groups
 At 1.5 times of:
  All C(H,H,H) groups, All O(H) groups
2.a Aromatic/amide H refined with riding coordinates:
 C7(H7), C5(H5), C13(H13), C3(H3), C12(H12), C9(H9), C10(H10)
2.b Idealised Me refined as rotating group:
 C16(H16A,H16B,H16C), C15(H15A,H15B,H15C)
2.c Idealised tetrahedral OH refined as rotating group:
 O1(H1)
;
_shelx_shelxl_version_number 2017/1
_olex2_submission_special_instructions 'No special instructions were received'

loop_
_space_group_symop_operation_xyz
'x, y, z'
'-x, y+1/2, -z+1/2'
'-x, -y, -z'
'x, -y-1/2, z-1/2'

loop_
_atom_site_label
_atom_site_type_symbol
_atom_site_fract_x
_atom_site_fract_y
_atom_site_fract_z
_atom_site_U_iso_or_equiv
_atom_site_adp_type
_atom_site_occupancy
_atom_site_site_symmetry_order
_atom_site_calc_flag
_atom_site_refinement_flags_posn
_atom_site_refinement_flags_adp
_atom_site_refinement_flags_occupancy
_atom_site_disorder_assembly
_atom_site_disorder_group
Cl1 Cl 0.24332(7) 0.22160(3) 0.14590(3) 0.03503(16) Uani 1 1 d . . . . .
Cl2 Cl 0.14421(7) -0.16966(3) 0.07978(3) 0.03444(16) Uani 1 1 d . . . . .
O1 O 0.49137(19) 0.15795(8) 0.31249(9) 0.0287(3) Uani 1 1 d . . . . .
H1 H 0.561644 0.136953 0.358252 0.043 Uiso 1 1 calc GR . . . .
C7 C 0.5685(2) -0.04118(12) 0.37640(11) 0.0239(4) Uani 1 1 d . . . . .
H7 H 0.587403 -0.107330 0.394091 0.029 Uiso 1 1 calc R . . . .
N2 N 1.1974(2) 0.04531(12) 0.81615(10) 0.0287(4) Uani 1 1 d . . . . .
C11 C 1.0063(2) -0.02266(13) 0.68669(11) 0.0234(4) Uani 1 1 d . . . . .
O2 O 1.32073(19) 0.02804(10) 0.89959(9) 0.0337(3) Uani 1 1 d . . . . .
C5 C 0.3653(2) -0.09510(12) 0.23222(11) 0.0240(4) Uani 1 1 d . . . . .
H5 H 0.388583 -0.160929 0.249979 0.029 Uiso 1 1 calc R . . . .
C1 C 0.4138(2) 0.08144(11) 0.26176(11) 0.0207(3) Uani 1 1 d . . . . .
C2 C 0.2930(2) 0.09937(12) 0.17812(11) 0.0225(4) Uani 1 1 d . . . . .
C6 C 0.4491(2) -0.01814(12) 0.28910(11) 0.0214(4) Uani 1 1 d . . . . .
N1 N 0.6488(2) 0.02689(10) 0.43001(9) 0.0230(3) Uani 1 1 d . . . . .
C14 C 1.1361(2) -0.03553(13) 0.77589(11) 0.0246(4) Uani 1 1 d . . . . .
C8 C 0.7659(2) 0.00524(12) 0.51566(11) 0.0223(4) Uani 1 1 d . . . . .
C4 C 0.2489(2) -0.07352(12) 0.15030(11) 0.0235(4) Uani 1 1 d . . . . .
C13 C 0.8484(3) 0.08568(13) 0.56588(12) 0.0291(4) Uani 1 1 d . . . . .
H13 H 0.824381 0.149581 0.542454 0.035 Uiso 1 1 calc R . . . .
C3 C 0.2099(2) 0.02362(12) 0.12210(11) 0.0231(4) Uani 1 1 d . . . . .
H3 H 0.129761 0.037462 0.066820 0.028 Uiso 1 1 calc R . . . .
C12 C 0.9653(3) 0.07256(13) 0.64981(12) 0.0302(4) Uani 1 1 d . . . . .
H12 H 1.017812 0.127764 0.682527 0.036 Uiso 1 1 calc R . . . .
C9 C 0.8022(3) -0.08943(13) 0.55294(12) 0.0310(4) Uani 1 1 d . . . . .
H9 H 0.746378 -0.144315 0.521144 0.037 Uiso 1 1 calc R . . . .
C10 C 0.9209(3) -0.10260(13) 0.63699(12) 0.0299(4) Uani 1 1 d . . . . .
H10 H 0.943869 -0.166495 0.660637 0.036 Uiso 1 1 calc R . . . .
C16 C 1.3795(3) 0.12249(15) 0.93907(13) 0.0366(5) Uani 1 1 d . . . . .
H16A H 1.424305 0.160614 0.895228 0.055 Uiso 1 1 calc GR . . . .
H16B H 1.469484 0.112788 0.994317 0.055 Uiso 1 1 calc GR . . . .
H16C H 1.284071 0.157453 0.954152 0.055 Uiso 1 1 calc GR . . . .
C15 C 1.1900(3) -0.13686(15) 0.81399(13) 0.0342(4) Uani 1 1 d . . . . .
H15A H 1.300134 -0.132507 0.858026 0.051 Uiso 1 1 calc GR . . . .
H15B H 1.200152 -0.180422 0.764317 0.051 Uiso 1 1 calc GR . . . .
H15C H 1.104296 -0.162554 0.844025 0.051 Uiso 1 1 calc GR . . . .

loop_
_atom_site_aniso_label
_atom_site_aniso_U_11
_atom_site_aniso_U_22
_atom_site_aniso_U_33
_atom_site_aniso_U_23
_atom_site_aniso_U_13
_atom_site_aniso_U_12
Cl1 0.0471(3) 0.0195(2) 0.0369(3) 0.00547(16) 0.0067(2) 0.00169(19)
Cl2 0.0413(3) 0.0256(2) 0.0327(3) -0.00594(17) 0.0012(2) -0.00774(19)
O1 0.0362(8) 0.0215(6) 0.0269(6) -0.0028(5) 0.0047(6) -0.0040(5)
C7 0.0257(10) 0.0208(8) 0.0277(8) 0.0002(6) 0.0110(7) 0.0039(7)
N2 0.0268(9) 0.0352(8) 0.0236(7) 0.0023(6) 0.0048(6) -0.0002(7)
C11 0.0204(9) 0.0304(8) 0.0229(8) 0.0008(7) 0.0122(7) 0.0006(7)
O2 0.0343(8) 0.0378(7) 0.0253(6) -0.0003(6) -0.0007(5) -0.0014(6)
C5 0.0278(10) 0.0187(7) 0.0272(8) -0.0004(6) 0.0099(7) 0.0005(7)
C1 0.0234(9) 0.0191(7) 0.0234(8) -0.0024(6) 0.0131(7) -0.0034(7)
C2 0.0264(10) 0.0181(7) 0.0263(8) 0.0028(6) 0.0132(7) 0.0006(7)
C6 0.0225(9) 0.0214(8) 0.0237(8) -0.0005(6) 0.0121(7) 0.0005(7)
N1 0.0231(8) 0.0266(7) 0.0217(7) 0.0001(5) 0.0103(6) 0.0003(6)
C14 0.0224(9) 0.0320(9) 0.0232(8) 0.0015(7) 0.0128(7) 0.0013(7)
C8 0.0219(9) 0.0275(8) 0.0213(8) 0.0001(6) 0.0125(7) 0.0012(7)
C4 0.0265(10) 0.0213(8) 0.0244(8) -0.0042(6) 0.0094(7) -0.0046(7)
C13 0.0334(11) 0.0247(8) 0.0294(9) 0.0036(7) 0.0076(8) -0.0043(8)
C3 0.0231(9) 0.0263(8) 0.0210(8) 0.0018(6) 0.0076(7) 0.0001(7)
C12 0.0318(11) 0.0265(9) 0.0310(9) 0.0016(7) 0.0052(8) -0.0098(8)
C9 0.0415(12) 0.0246(8) 0.0260(9) -0.0043(7) 0.0064(8) 0.0017(8)
C10 0.0403(12) 0.0236(8) 0.0268(9) -0.0008(7) 0.0098(8) 0.0054(8)
C16 0.0375(12) 0.0431(11) 0.0281(9) -0.0046(8) 0.0055(8) -0.0063(9)
C15 0.0347(11) 0.0349(10) 0.0315(9) 0.0043(8) 0.0046(8) 0.0022(9)

loop_
_atom_type_symbol
_atom_type_description
_atom_type_scat_dispersion_real
_atom_type_scat_dispersion_imag
_atom_type_scat_source
C C 0.0033 0.0016 'International Tables Vol C Tables 4.2.6.8 and 6.1.1.4'
H H 0.0000 0.0000 'International Tables Vol C Tables 4.2.6.8 and 6.1.1.4'
Cl Cl 0.1484 0.1585 'International Tables Vol C Tables 4.2.6.8 and 6.1.1.4'
N N 0.0061 0.0033 'International Tables Vol C Tables 4.2.6.8 and 6.1.1.4'
O O 0.0106 0.0060 'International Tables Vol C Tables 4.2.6.8 and 6.1.1.4'

loop_
_geom_angle_atom_site_label_1
_geom_angle_atom_site_label_2
_geom_angle_atom_site_label_3
_geom_angle
_geom_angle_site_symmetry_1
_geom_angle_site_symmetry_3
C1 O1 H1 109.5 . .
C6 C7 H7 119.1 . .
N1 C7 H7 119.1 . .
N1 C7 C6 121.86(16) . .
C14 N2 O2 112.29(15) . .
C12 C11 C14 120.25(16) . .
C10 C11 C14 122.20(16) . .
C10 C11 C12 117.55(16) . .
N2 O2 C16 107.79(14) . .
C6 C5 H5 120.0 . .
C4 C5 H5 120.0 . .
C4 C5 C6 120.10(15) . .
O1 C1 C2 119.66(14) . .
O1 C1 C6 122.46(16) . .
C2 C1 C6 117.88(15) . .
C1 C2 Cl1 118.19(13) . .
C3 C2 Cl1 119.32(13) . .
C3 C2 C1 122.47(15) . .
C5 C6 C7 119.90(15) . .
C5 C6 C1 119.73(16) . .
C1 C6 C7 120.36(15) . .
C7 N1 C8 122.36(15) . .
N2 C14 C11 115.11(16) . .
N2 C14 C15 123.63(17) . .
C11 C14 C15 121.26(16) . .
C13 C8 N1 116.60(15) . .
C13 C8 C9 118.26(17) . .
C9 C8 N1 125.14(16) . .
C5 C4 Cl2 119.95(13) . .
C5 C4 C3 121.51(15) . .
C3 C4 Cl2 118.53(13) . .
C8 C13 H13 119.4 . .
C12 C13 C8 121.14(16) . .
C12 C13 H13 119.4 . .
C2 C3 C4 118.30(16) . .
C2 C3 H3 120.8 . .
C4 C3 H3 120.8 . .
C11 C12 H12 119.5 . .
C13 C12 C11 121.01(17) . .
C13 C12 H12 119.5 . .
C8 C9 H9 119.7 . .
C10 C9 C8 120.54(17) . .
C10 C9 H9 119.7 . .
C11 C10 H10 119.3 . .
C9 C10 C11 121.47(16) . .
C9 C10 H10 119.3 . .
O2 C16 H16A 109.5 . .
O2 C16 H16B 109.5 . .
O2 C16 H16C 109.5 . .
H16A C16 H16B 109.5 . .
H16A C16 H16C 109.5 . .
H16B C16 H16C 109.5 . .
C14 C15 H15A 109.5 . .
C14 C15 H15B 109.5 . .
C14 C15 H15C 109.5 . .
H15A C15 H15B 109.5 . .
H15A C15 H15C 109.5 . .
H15B C15 H15C 109.5 . .

loop_
_geom_bond_atom_site_label_1
_geom_bond_atom_site_label_2
_geom_bond_distance
_geom_bond_site_symmetry_2
Cl1 C2 1.7317(16) .
Cl2 C4 1.7453(17) .
O1 H1 0.8200 .
O1 C1 1.3361(19) .
C7 H7 0.9300 .
C7 C6 1.446(2) .
C7 N1 1.280(2) .
N2 O2 1.4036(19) .
N2 C14 1.280(2) .
C11 C14 1.482(2) .
C11 C12 1.401(2) .
C11 C10 1.386(3) .
O2 C16 1.430(2) .
C5 H5 0.9300 .
C5 C6 1.400(2) .
C5 C4 1.373(2) .
C1 C2 1.398(2) .
C1 C6 1.409(2) .
C2 C3 1.380(2) .
N1 C8 1.416(2) .
C14 C15 1.499(3) .
C8 C13 1.387(2) .
C8 C9 1.391(2) .
C4 C3 1.385(2) .
C13 H13 0.9300 .
C13 C12 1.377(3) .
C3 H3 0.9300 .
C12 H12 0.9300 .
C9 H9 0.9300 .
C9 C10 1.385(3) .
C10 H10 0.9300 .
C16 H16A 0.9600 .
C16 H16B 0.9600 .
C16 H16C 0.9600 .
C15 H15A 0.9600 .
C15 H15B 0.9600 .
C15 H15C 0.9600 .

loop_
_geom_torsion_atom_site_label_1
_geom_torsion_atom_site_label_2
_geom_torsion_atom_site_label_3
_geom_torsion_atom_site_label_4
_geom_torsion
_geom_torsion_site_symmetry_1
_geom_torsion_site_symmetry_2
_geom_torsion_site_symmetry_3
_geom_torsion_site_symmetry_4
Cl1 C2 C3 C4 -178.58(12) . . . .
Cl2 C4 C3 C2 179.99(12) . . . .
O1 C1 C2 Cl1 -2.3(2) . . . .
O1 C1 C2 C3 179.29(15) . . . .
O1 C1 C6 C7 2.2(2) . . . .
O1 C1 C6 C5 -179.11(15) . . . .
C7 N1 C8 C13 178.10(16) . . . .
C7 N1 C8 C9 -2.6(3) . . . .
O2 N2 C14 C11 -179.39(13) . . . .
O2 N2 C14 C15 0.1(2) . . . .
C5 C4 C3 C2 0.8(3) . . . .
C1 C2 C3 C4 -0.2(3) . . . .
C2 C1 C6 C7 -177.92(15) . . . .
C2 C1 C6 C5 0.7(2) . . . .
C6 C7 N1 C8 179.97(14) . . . .
C6 C5 C4 Cl2 -179.80(13) . . . .
C6 C5 C4 C3 -0.6(3) . . . .
C6 C1 C2 Cl1 177.84(12) . . . .
C6 C1 C2 C3 -0.6(2) . . . .
N1 C7 C6 C5 179.40(16) . . . .
N1 C7 C6 C1 -1.9(3) . . . .
N1 C8 C13 C12 -179.68(16) . . . .
N1 C8 C9 C10 179.20(16) . . . .
C14 N2 O2 C16 -179.51(15) . . . .
C14 C11 C12 C13 178.29(17) . . . .
C14 C11 C10 C9 -178.84(17) . . . .
C8 C13 C12 C11 0.8(3) . . . .
C8 C9 C10 C11 0.3(3) . . . .
C4 C5 C6 C7 178.49(15) . . . .
C4 C5 C6 C1 -0.2(3) . . . .
C13 C8 C9 C10 -1.5(3) . . . .
C12 C11 C14 N2 3.2(2) . . . .
C12 C11 C14 C15 -176.33(17) . . . .
C12 C11 C10 C9 1.4(3) . . . .
C9 C8 C13 C12 0.9(3) . . . .
C10 C11 C14 N2 -176.52(17) . . . .
C10 C11 C14 C15 3.9(3) . . . .
C10 C11 C12 C13 -2.0(3) . . . .
